data_4119903
loop_
_publ_author_name
'Holger Braunschweig'
'Alexander Damme'
'Rian D. Dewhurst'
'Thomas Kramer'
'Thomas Kupfer'
'Krzysztof Radacki'
'Eva Siedler'
'Alexandra Trumpp'
'Katharina Wagner'
'Christine Werner'

_publ_contact_author_address
; Institut f\"ur Anorganische Chemie
Universit\"at W\"urzburg
Am Hubland
97074 W\"urzburg, Germany
;
_publ_contact_author_email H.Braunschweig@mail.uni-wuerzburg.de
_publ_contact_author_fax +49-931-3184623
_publ_contact_author_name 'Prof. Dr. Holger Braunschweig'
_publ_contact_author_phone +49-931-3185260
_publ_section_title
;
 Quaternizing Diboranes(4): Highly Divergent Outcomes and an Inorganic
 Wagner-Meerwein Rearrangement
;
_journal_name_full 'Journal of the American Chemical Society'
_journal_page_first 8702
_journal_page_last 8707
_journal_paper_doi 10.1021/ja403037k
_journal_volume 135
_journal_year 2013
_chemical_formula_moiety 'C15 H28 B Cl N2'
_chemical_formula_sum 'C15 H28 B Cl N2'
_chemical_formula_weight 282.65
_chemical_name_common
;
?
;
_chemical_name_systematic
; 
?
;
_space_group_IT_number 61
_symmetry_cell_setting orthorhombic
_symmetry_space_group_name_Hall '-P 2ac 2ab'
_symmetry_space_group_name_H-M 'P b c a'
_atom_sites_solution_hydrogens geom
_atom_sites_solution_primary direct
_atom_sites_solution_secondary difmap
_audit_creation_method SHELXL-97
_cell_angle_alpha 90.00
_cell_angle_beta 90.00
_cell_angle_gamma 90.00
_cell_formula_units_Z 8
_cell_length_a 10.7756(6)
_cell_length_b 12.1660(7)
_cell_length_c 25.4888(16)
_cell_measurement_reflns_used 5167
_cell_measurement_temperature 100(2)
_cell_measurement_theta_max 26.23
_cell_measurement_theta_min 2.48
_cell_volume 3341.5(3)
_computing_cell_refinement 'Saint+ ver. 7.68A (Bruker AXS)'
_computing_data_collection 'APEX2 ver. 2010.3 (Bruker AXS)'
_computing_data_reduction 'Saint+ ver. 7.68A (Bruker AXS)'
_computing_molecular_graphics 'XP ver. 5.1 (Bruker AXS, 1998)'
_computing_publication_material 'SHELXL-97 (Sheldrick, 2008)'
_computing_structure_refinement 'SHELXL-97 (Sheldrick, 2008)'
_computing_structure_solution 'SHELXS-97 (Sheldrick, 2008)'
_diffrn_ambient_temperature 100(2)
_diffrn_detector_area_resol_mean 8.333
_diffrn_measured_fraction_theta_full 0.995
_diffrn_measured_fraction_theta_max 0.981
_diffrn_measurement_device_type 'Bruker X8-APEX II'
_diffrn_measurement_method '\f and \w scans'
_diffrn_radiation_monochromator 'multi-layer mirror'
_diffrn_radiation_source 'rotating anode'
_diffrn_radiation_type MoK\a
_diffrn_radiation_wavelength 0.71073
_diffrn_reflns_av_R_equivalents 0.0416
_diffrn_reflns_av_sigmaI/netI 0.0340
_diffrn_reflns_limit_h_max 13
_diffrn_reflns_limit_h_min -13
_diffrn_reflns_limit_k_max 12
_diffrn_reflns_limit_k_min -15
_diffrn_reflns_limit_l_max 32
_diffrn_reflns_limit_l_min -19
_diffrn_reflns_number 21353
_diffrn_reflns_theta_full 25.50
_diffrn_reflns_theta_max 26.75
_diffrn_reflns_theta_min 1.60
_exptl_absorpt_coefficient_mu 0.219
_exptl_absorpt_correction_T_max 0.7454
_exptl_absorpt_correction_T_min 0.6114
_exptl_absorpt_correction_type multi-scan
_exptl_absorpt_process_details 'Sadabs 2008/1 (Bruker 2008)'
_exptl_crystal_colour colourless
_exptl_crystal_density_diffrn 1.124
_exptl_crystal_description plate
_exptl_crystal_F_000 1232
_exptl_crystal_size_max 0.30
_exptl_crystal_size_mid 0.26
_exptl_crystal_size_min 0.07
_refine_diff_density_max 0.319
_refine_diff_density_min -0.217
_refine_diff_density_rms 0.047
_refine_ls_extinction_method none
_refine_ls_goodness_of_fit_ref 1.050
_refine_ls_hydrogen_treatment constr
_refine_ls_matrix_type full
_refine_ls_number_parameters 180
_refine_ls_number_reflns 3496
_refine_ls_number_restraints 56
_refine_ls_restrained_S_all 1.041
_refine_ls_R_factor_all 0.0565
_refine_ls_R_factor_gt 0.0403
_refine_ls_shift/su_max 0.000
_refine_ls_shift/su_mean 0.000
_refine_ls_structure_factor_coef Fsqd
_refine_ls_weighting_details 'calc w=1/[\s^2^(Fo^2^)+(0.0426P)^2^+1.9084P] where P=(Fo^2^+2Fc^2^)/3'
_refine_ls_weighting_scheme calc
_refine_ls_wR_factor_gt 0.0940
_refine_ls_wR_factor_ref 0.1013
_reflns_number_gt 2777
_reflns_number_total 3496
_reflns_threshold_expression >2sigma(I)
_cod_data_source_file ja403037k_si_001_09.cif
_cod_data_source_block 18d
_cod_database_code 4119903

loop_
_symmetry_equiv_pos_as_xyz
'x, y, z'
'-x+1/2, -y, z+1/2'
'-x, y+1/2, -z+1/2'
'x+1/2, -y+1/2, -z'
'-x, -y, -z'
'x-1/2, y, -z-1/2'
'x, -y-1/2, z-1/2'
'-x-1/2, y-1/2, z'

loop_
_atom_site_label
_atom_site_type_symbol
_atom_site_fract_x
_atom_site_fract_y
_atom_site_fract_z
_atom_site_U_iso_or_equiv
_atom_site_adp_type
_atom_site_occupancy
_atom_site_symmetry_multiplicity
_atom_site_calc_flag
_atom_site_refinement_flags
Cl1 Cl 0.07795(4) 0.97547(4) 0.170914(16) 0.02211(12) Uani 1 1 d U
B1 B -0.07533(17) 0.89339(17) 0.15491(7) 0.0193(4) Uani 1 1 d U
C1_1 C -0.02805(14) 0.76383(14) 0.15455(6) 0.0163(3) Uani 1 1 d U
N2_1 N 0.03965(13) 0.68536(12) 0.12889(5) 0.0184(3) Uani 1 1 d U
C3_1 C 0.04621(15) 0.59199(15) 0.15978(7) 0.0208(4) Uani 1 1 d U
H3_1 H 0.0870 0.5254 0.1508 0.025 Uiso 1 1 calc R
C4_1 C -0.01517(15) 0.61182(14) 0.20476(6) 0.0185(4) Uani 1 1 d U
H4_1 H -0.0257 0.5629 0.2335 0.022 Uiso 1 1 calc R
N5_1 N -0.05939(11) 0.71693(11) 0.20058(5) 0.0157(3) Uani 1 1 d U
C1_2 C 0.09933(17) 0.69255(16) 0.07544(6) 0.0243(4) Uani 1 1 d U
C2_2 C 0.17685(18) 0.79677(17) 0.07270(7) 0.0315(5) Uani 1 1 d U
H2A_2 H 0.1244 0.8605 0.0806 0.047 Uiso 1 1 calc R
H2B_2 H 0.2118 0.8045 0.0374 0.047 Uiso 1 1 calc R
H2C_2 H 0.2444 0.7925 0.0984 0.047 Uiso 1 1 calc R
C3_2 C -0.00285(18) 0.68828(17) 0.03387(7) 0.0309(4) Uani 1 1 d U
H3A_2 H -0.0461 0.6176 0.0360 0.046 Uiso 1 1 calc R
H3B_2 H 0.0341 0.6964 -0.0010 0.046 Uiso 1 1 calc R
H3C_2 H -0.0620 0.7481 0.0400 0.046 Uiso 1 1 calc R
C4_2 C 0.1856(2) 0.59376(18) 0.06748(8) 0.0377(5) Uani 1 1 d U
H4A_2 H 0.2460 0.5907 0.0962 0.057 Uiso 1 1 calc R
H4B_2 H 0.2295 0.6014 0.0340 0.057 Uiso 1 1 calc R
H4C_2 H 0.1365 0.5260 0.0671 0.057 Uiso 1 1 calc R
C2_3 C -0.16010(15) 0.88670(14) 0.20862(6) 0.0198(4) Uani 1 1 d U
H2A_3 H -0.1459 0.9532 0.2302 0.024 Uiso 1 1 calc R
H2B_3 H -0.2491 0.8842 0.1991 0.024 Uiso 1 1 calc R
C1_3 C -0.12621(14) 0.78405(14) 0.24045(6) 0.0167(3) Uani 1 1 d U
C3_3 C -0.03785(16) 0.80789(15) 0.28586(6) 0.0220(4) Uani 1 1 d U
H3A_3 H -0.0103 0.7385 0.3015 0.033 Uiso 1 1 calc R
H3B_3 H -0.0808 0.8519 0.3124 0.033 Uiso 1 1 calc R
H3C_3 H 0.0343 0.8486 0.2728 0.033 Uiso 1 1 calc R
C4_3 C -0.23750(15) 0.71909(14) 0.26043(7) 0.0218(4) Uani 1 1 d U
H4A_3 H -0.2892 0.6966 0.2307 0.033 Uiso 1 1 calc R
H4B_3 H -0.2864 0.7652 0.2842 0.033 Uiso 1 1 calc R
H4C_3 H -0.2085 0.6537 0.2792 0.033 Uiso 1 1 calc R
C1_4 C -0.14937(15) 0.95541(14) 0.10707(6) 0.0197(4) Uani 1 1 d U
C2_4 C -0.26235(16) 0.88673(16) 0.08983(7) 0.0252(4) Uani 1 1 d U
H2A_4 H -0.3095 0.9274 0.0633 0.038 Uiso 1 1 calc R
H2B_4 H -0.3155 0.8723 0.1203 0.038 Uiso 1 1 calc R
H2C_4 H -0.2339 0.8169 0.0750 0.038 Uiso 1 1 calc R
C3_4 C -0.07424(18) 0.98619(16) 0.05822(7) 0.0281(4) Uani 1 1 d U
H3A_4 H -0.0480 0.9191 0.0400 0.042 Uiso 1 1 calc R
H3B_4 H -0.0009 1.0285 0.0687 0.042 Uiso 1 1 calc R
H3C_4 H -0.1257 1.0306 0.0347 0.042 Uiso 1 1 calc R
C4_4 C -0.19928(17) 1.06529(15) 0.12911(7) 0.0268(4) Uani 1 1 d U
H4A_4 H -0.1296 1.1106 0.1411 0.040 Uiso 1 1 calc R
H4B_4 H -0.2551 1.0505 0.1586 0.040 Uiso 1 1 calc R
H4C_4 H -0.2447 1.1045 0.1015 0.040 Uiso 1 1 calc R

loop_
_atom_site_aniso_label
_atom_site_aniso_U_11
_atom_site_aniso_U_22
_atom_site_aniso_U_33
_atom_site_aniso_U_23
_atom_site_aniso_U_13
_atom_site_aniso_U_12
Cl1 0.0209(2) 0.0226(2) 0.0228(2) -0.00195(17) 0.00113(15) -0.00430(17)
B1 0.0183(9) 0.0187(10) 0.0209(9) -0.0012(8) 0.0006(7) -0.0013(8)
C1_1 0.0156(7) 0.0188(9) 0.0146(7) -0.0012(6) -0.0013(6) -0.0022(7)
N2_1 0.0204(7) 0.0191(8) 0.0158(7) -0.0025(6) 0.0009(5) 0.0028(6)
C3_1 0.0227(8) 0.0155(9) 0.0241(8) -0.0013(7) -0.0017(6) 0.0036(7)
C4_1 0.0205(8) 0.0138(9) 0.0213(8) 0.0024(7) -0.0023(6) 0.0005(7)
N5_1 0.0148(6) 0.0166(8) 0.0155(7) -0.0007(5) -0.0002(5) -0.0005(5)
C1_2 0.0277(9) 0.0293(11) 0.0159(8) 0.0003(7) 0.0042(7) 0.0069(8)
C2_2 0.0292(10) 0.0411(12) 0.0241(9) 0.0004(8) 0.0086(7) -0.0002(9)
C3_2 0.0384(10) 0.0347(11) 0.0195(9) -0.0036(8) 0.0004(7) 0.0049(9)
C4_2 0.0442(12) 0.0434(13) 0.0254(10) -0.0012(9) 0.0093(8) 0.0197(10)
C2_3 0.0188(8) 0.0185(9) 0.0221(8) -0.0001(7) -0.0002(6) 0.0012(7)
C1_3 0.0162(7) 0.0172(9) 0.0167(8) -0.0023(7) 0.0014(6) 0.0014(7)
C3_3 0.0228(8) 0.0241(10) 0.0190(8) -0.0040(7) -0.0011(6) 0.0029(7)
C4_3 0.0181(8) 0.0227(10) 0.0246(9) 0.0014(7) 0.0037(6) 0.0012(7)
C1_4 0.0223(8) 0.0184(9) 0.0185(8) 0.0006(7) 0.0001(6) 0.0017(7)
C2_4 0.0247(9) 0.0278(10) 0.0229(9) -0.0008(8) -0.0051(7) 0.0020(8)
C3_4 0.0346(10) 0.0285(11) 0.0212(9) 0.0039(8) 0.0031(7) 0.0016(8)
C4_4 0.0297(9) 0.0231(10) 0.0277(9) 0.0014(8) 0.0002(7) 0.0054(8)

loop_
_atom_type_symbol
_atom_type_description
_atom_type_scat_dispersion_real
_atom_type_scat_dispersion_imag
_atom_type_scat_source
C C 0.0033 0.0016 'International Tables Vol C Tables 4.2.6.8 and 6.1.1.4'
H H 0.0000 0.0000 'International Tables Vol C Tables 4.2.6.8 and 6.1.1.4'
B B 0.0013 0.0007 'International Tables Vol C Tables 4.2.6.8 and 6.1.1.4'
N N 0.0061 0.0033 'International Tables Vol C Tables 4.2.6.8 and 6.1.1.4'
Cl Cl 0.1484 0.1585 'International Tables Vol C Tables 4.2.6.8 and 6.1.1.4'

loop_
_geom_angle_atom_site_label_1
_geom_angle_atom_site_label_2
_geom_angle_atom_site_label_3
_geom_angle
C1_4 B1 C2_3 111.75(14)
C1_4 B1 C1_1 125.66(14)
C2_3 B1 C1_1 97.36(13)
C1_4 B1 Cl1 109.15(12)
C2_3 B1 Cl1 108.50(12)
C1_1 B1 Cl1 103.02(11)
N5_1 C1_1 N2_1 104.74(14)
N5_1 C1_1 B1 108.73(14)
N2_1 C1_1 B1 146.17(15)
C1_1 N2_1 C3_1 109.15(13)
C1_1 N2_1 C1_2 128.20(14)
C3_1 N2_1 C1_2 122.64(14)
C4_1 C3_1 N2_1 108.21(15)
C4_1 C3_1 H3_1 125.9
N2_1 C3_1 H3_1 125.9
C3_1 C4_1 N5_1 105.81(15)
C3_1 C4_1 H4_1 127.1
N5_1 C4_1 H4_1 127.1
C1_1 N5_1 C4_1 112.09(14)
C1_1 N5_1 C1_3 118.88(13)
C4_1 N5_1 C1_3 128.87(13)
N2_1 C1_2 C2_2 108.91(14)
N2_1 C1_2 C3_2 108.47(14)
C2_2 C1_2 C3_2 113.09(16)
N2_1 C1_2 C4_2 109.42(14)
C2_2 C1_2 C4_2 108.34(16)
C3_2 C1_2 C4_2 108.56(15)
C1_2 C2_2 H2A_2 109.5
C1_2 C2_2 H2B_2 109.5
H2A_2 C2_2 H2B_2 109.5
C1_2 C2_2 H2C_2 109.5
H2A_2 C2_2 H2C_2 109.5
H2B_2 C2_2 H2C_2 109.5
C1_2 C3_2 H3A_2 109.5
C1_2 C3_2 H3B_2 109.5
H3A_2 C3_2 H3B_2 109.5
C1_2 C3_2 H3C_2 109.5
H3A_2 C3_2 H3C_2 109.5
H3B_2 C3_2 H3C_2 109.5
C1_2 C4_2 H4A_2 109.5
C1_2 C4_2 H4B_2 109.5
H4A_2 C4_2 H4B_2 109.5
C1_2 C4_2 H4C_2 109.5
H4A_2 C4_2 H4C_2 109.5
H4B_2 C4_2 H4C_2 109.5
C1_3 C2_3 B1 110.35(13)
C1_3 C2_3 H2A_3 109.6
B1 C2_3 H2A_3 109.6
C1_3 C2_3 H2B_3 109.6
B1 C2_3 H2B_3 109.6
H2A_3 C2_3 H2B_3 108.1
N5_1 C1_3 C4_3 108.92(13)
N5_1 C1_3 C3_3 108.66(13)
C4_3 C1_3 C3_3 109.63(13)
N5_1 C1_3 C2_3 101.58(12)
C4_3 C1_3 C2_3 114.32(13)
C3_3 C1_3 C2_3 113.26(14)
C1_3 C3_3 H3A_3 109.5
C1_3 C3_3 H3B_3 109.5
H3A_3 C3_3 H3B_3 109.5
C1_3 C3_3 H3C_3 109.5
H3A_3 C3_3 H3C_3 109.5
H3B_3 C3_3 H3C_3 109.5
C1_3 C4_3 H4A_3 109.5
C1_3 C4_3 H4B_3 109.5
H4A_3 C4_3 H4B_3 109.5
C1_3 C4_3 H4C_3 109.5
H4A_3 C4_3 H4C_3 109.5
H4B_3 C4_3 H4C_3 109.5
C3_4 C1_4 C2_4 108.56(14)
C3_4 C1_4 C4_4 105.53(14)
C2_4 C1_4 C4_4 107.32(14)
C3_4 C1_4 B1 117.35(14)
C2_4 C1_4 B1 110.30(14)
C4_4 C1_4 B1 107.25(14)
C1_4 C2_4 H2A_4 109.5
C1_4 C2_4 H2B_4 109.5
H2A_4 C2_4 H2B_4 109.5
C1_4 C2_4 H2C_4 109.5
H2A_4 C2_4 H2C_4 109.5
H2B_4 C2_4 H2C_4 109.5
C1_4 C3_4 H3A_4 109.5
C1_4 C3_4 H3B_4 109.5
H3A_4 C3_4 H3B_4 109.5
C1_4 C3_4 H3C_4 109.5
H3A_4 C3_4 H3C_4 109.5
H3B_4 C3_4 H3C_4 109.5
C1_4 C4_4 H4A_4 109.5
C1_4 C4_4 H4B_4 109.5
H4A_4 C4_4 H4B_4 109.5
C1_4 C4_4 H4C_4 109.5
H4A_4 C4_4 H4C_4 109.5
H4B_4 C4_4 H4C_4 109.5

loop_
_geom_bond_atom_site_label_1
_geom_bond_atom_site_label_2
_geom_bond_distance
Cl1 B1 1.9728(19)
B1 C1_4 1.641(2)
B1 C2_3 1.648(2)
B1 C1_1 1.657(3)
C1_1 N5_1 1.348(2)
C1_1 N2_1 1.368(2)
N2_1 C3_1 1.384(2)
N2_1 C1_2 1.509(2)
C3_1 C4_1 1.345(2)
C3_1 H3_1 0.9500
C4_1 N5_1 1.369(2)
C4_1 H4_1 0.9500
N5_1 C1_3 1.489(2)
C1_2 C2_2 1.520(3)
C1_2 C3_2 1.529(2)
C1_2 C4_2 1.533(3)
C2_2 H2A_2 0.9800
C2_2 H2B_2 0.9800
C2_2 H2C_2 0.9800
C3_2 H3A_2 0.9800
C3_2 H3B_2 0.9800
C3_2 H3C_2 0.9800
C4_2 H4A_2 0.9800
C4_2 H4B_2 0.9800
C4_2 H4C_2 0.9800
C2_3 C1_3 1.533(2)
C2_3 H2A_3 0.9900
C2_3 H2B_3 0.9900
C1_3 C4_3 1.524(2)
C1_3 C3_3 1.527(2)
C3_3 H3A_3 0.9800
C3_3 H3B_3 0.9800
C3_3 H3C_3 0.9800
C4_3 H4A_3 0.9800
C4_3 H4B_3 0.9800
C4_3 H4C_3 0.9800
C1_4 C3_4 1.532(2)
C1_4 C2_4 1.541(2)
C1_4 C4_4 1.547(2)
C2_4 H2A_4 0.9800
C2_4 H2B_4 0.9800
C2_4 H2C_4 0.9800
C3_4 H3A_4 0.9800
C3_4 H3B_4 0.9800
C3_4 H3C_4 0.9800
C4_4 H4A_4 0.9800
C4_4 H4B_4 0.9800
C4_4 H4C_4 0.9800

loop_
_geom_torsion_atom_site_label_1
_geom_torsion_atom_site_label_2
_geom_torsion_atom_site_label_3
_geom_torsion_atom_site_label_4
_geom_torsion
C1_4 B1 C1_1 N5_1 -133.80(16)
C2_3 B1 C1_1 N5_1 -10.26(16)
Cl1 B1 C1_1 N5_1 100.73(12)
C1_4 B1 C1_1 N2_1 55.0(3)
C2_3 B1 C1_1 N2_1 178.6(2)
Cl1 B1 C1_1 N2_1 -70.5(3)
N5_1 C1_1 N2_1 C3_1 0.84(17)
B1 C1_1 N2_1 C3_1 172.2(2)
N5_1 C1_1 N2_1 C1_2 -179.74(14)
B1 C1_1 N2_1 C1_2 -8.4(3)
C1_1 N2_1 C3_1 C4_1 -0.84(19)
C1_2 N2_1 C3_1 C4_1 179.69(14)
N2_1 C3_1 C4_1 N5_1 0.48(18)
N2_1 C1_1 N5_1 C4_1 -0.55(17)
B1 C1_1 N5_1 C4_1 -175.49(13)
N2_1 C1_1 N5_1 C1_3 175.22(13)
B1 C1_1 N5_1 C1_3 0.28(18)
C3_1 C4_1 N5_1 C1_1 0.05(18)
C3_1 C4_1 N5_1 C1_3 -175.19(14)
C1_1 N2_1 C1_2 C2_2 51.0(2)
C3_1 N2_1 C1_2 C2_2 -129.62(17)
C1_1 N2_1 C1_2 C3_2 -72.4(2)
C3_1 N2_1 C1_2 C3_2 106.91(18)
C1_1 N2_1 C1_2 C4_2 169.29(17)
C3_1 N2_1 C1_2 C4_2 -11.4(2)
C1_4 B1 C2_3 C1_3 150.05(14)
C1_1 B1 C2_3 C1_3 16.86(16)
Cl1 B1 C2_3 C1_3 -89.56(14)
C1_1 N5_1 C1_3 C4_3 131.72(14)
C4_1 N5_1 C1_3 C4_3 -53.3(2)
C1_1 N5_1 C1_3 C3_3 -108.91(15)
C4_1 N5_1 C1_3 C3_3 66.1(2)
C1_1 N5_1 C1_3 C2_3 10.74(17)
C4_1 N5_1 C1_3 C2_3 -174.29(15)
B1 C2_3 C1_3 N5_1 -17.15(16)
B1 C2_3 C1_3 C4_3 -134.27(14)
B1 C2_3 C1_3 C3_3 99.19(16)
C2_3 B1 C1_4 C3_4 169.15(15)
C1_1 B1 C1_4 C3_4 -73.7(2)
Cl1 B1 C1_4 C3_4 49.14(18)
C2_3 B1 C1_4 C2_4 -65.86(18)
C1_1 B1 C1_4 C2_4 51.3(2)
Cl1 B1 C1_4 C2_4 174.13(11)
C2_3 B1 C1_4 C4_4 50.71(18)
C1_1 B1 C1_4 C4_4 167.83(15)
Cl1 B1 C1_4 C4_4 -69.30(15)
